data_2011225
loop_
_publ_author_name
'Gzella, Andrzej'

_publ_section_title
;
 Triterpenoide. XX. 3\b-Acetoxy-12-oxo-18\b-olean- und
 3\b-Acetoxy-12,19-dioxo-9(11),13(18)-oleandien-28-s\"aure-methylester
;
_journal_issue 8
_journal_name_full 'Acta Crystallographica Section C'
_journal_page_first 983
_journal_page_last 985
_journal_paper_doi 10.1107/S0108270100005801
_journal_volume 56
_journal_year 2000
_chemical_formula_moiety 'C33 H46 O6'
_chemical_formula_sum 'C33 H46 O6'
_chemical_formula_weight 538.70
_chemical_name_systematic
;
Methyl 3\b-acetoxy-12,19-dioxoolean-9(11),13(18)-dien-28-oate
;
_space_group_IT_number 4
_symmetry_cell_setting monoclinic
_symmetry_space_group_name_Hall 'P 2yb'
_symmetry_space_group_name_H-M 'P 1 21 1'
_audit_creation_method SHELXL97
_cell_angle_alpha 90.00
_cell_angle_beta 99.041(7)
_cell_angle_gamma 90.00
_cell_formula_units_Z 2
_cell_length_a 7.9348(8)
_cell_length_b 15.8841(10)
_cell_length_c 12.1480(8)
_cell_measurement_reflns_used 50
_cell_measurement_temperature 293(2)
_cell_measurement_theta_max 30.2
_cell_measurement_theta_min 14.8
_cell_volume 1512.1(2)
_computing_cell_refinement 'KM-4 Software'
_computing_data_collection 'KM-4 Software (Kuma Diffraction, 1991)'
_computing_data_reduction 'KM-4 Software'
_computing_molecular_graphics 'ORTEPII (Johnson, 1976)'
_computing_publication_material SHELXL97
_computing_structure_refinement 'SHELXL97 (Sheldrick, 1997)'
_computing_structure_solution 'SHELXS97 (Sheldrick, 1990)'
_diffrn_ambient_temperature 293(2)
_diffrn_measured_fraction_theta_full .974
_diffrn_measured_fraction_theta_max .974
_diffrn_measurement_device_type 'Kuma Diffraction KM-4'
_diffrn_measurement_method \w/2\q
_diffrn_radiation_monochromator graphite
_diffrn_radiation_source 'fine-focus sealed tube'
_diffrn_radiation_type CuK\a
_diffrn_radiation_wavelength 1.54178
_diffrn_reflns_av_R_equivalents .023
_diffrn_reflns_av_sigmaI/netI .013
_diffrn_reflns_limit_h_max 8
_diffrn_reflns_limit_h_min -9
_diffrn_reflns_limit_k_max 19
_diffrn_reflns_limit_k_min -19
_diffrn_reflns_limit_l_max 14
_diffrn_reflns_limit_l_min 0
_diffrn_reflns_number 5476
_diffrn_reflns_theta_full 70.15
_diffrn_reflns_theta_max 70.15
_diffrn_reflns_theta_min 3.68
_diffrn_standards_decay_% 1.7
_diffrn_standards_interval_count 100
_diffrn_standards_number 2
_exptl_absorpt_coefficient_mu .638
_exptl_absorpt_correction_T_max .880
_exptl_absorpt_correction_T_min .769
_exptl_absorpt_correction_type \y-scan
_exptl_absorpt_process_details '(North et al., 1968)'
_exptl_crystal_colour Colourless
_exptl_crystal_density_diffrn 1.183
_exptl_crystal_density_method 'not measured'
_exptl_crystal_description Prism
_exptl_crystal_F_000 584
_exptl_crystal_size_max .53
_exptl_crystal_size_mid .40
_exptl_crystal_size_min .20
_refine_diff_density_max .156
_refine_diff_density_min -.153
_refine_ls_abs_structure_details 'Flack (1983)'
_refine_ls_abs_structure_Flack .00(15)
_refine_ls_extinction_coef .0059(4)
_refine_ls_extinction_method 'SHELXL97 (Sheldrick, 1997)'
_refine_ls_goodness_of_fit_ref 1.060
_refine_ls_hydrogen_treatment mixed
_refine_ls_matrix_type full
_refine_ls_number_parameters 362
_refine_ls_number_reflns 5362
_refine_ls_number_restraints 1
_refine_ls_restrained_S_all 1.060
_refine_ls_R_factor_all .034
_refine_ls_R_factor_gt .032
_refine_ls_shift/su_max .007
_refine_ls_shift/su_mean .001
_refine_ls_structure_factor_coef Fsqd
_refine_ls_weighting_details 'calc w = 1/[\s^2^(Fo^2^)+(0.0534P)^2^+0.1609P] where P=(Fo^2^+2Fc^2^)/3'
_refine_ls_weighting_scheme calc
_refine_ls_wR_factor_ref .092
_reflns_number_gt 5157
_reflns_number_total 5362
_reflns_threshold_expression I>2\s(I)
_cod_data_source_file jz1393.cif
_cod_data_source_block II
_cod_depositor_comments
;
The following automatic conversions were performed:
'_symmetry_cell_setting' value 'Monoclinic' changed to 'monoclinic'
according to '/home/saulius/struct/CIF-dictionaries/cif_core.dic'
dictionary named 'cif_core.dic' version 2.4.1 from 2010-06-29.

Automatic conversion script
Id: cif_fix_enum 1527 2010-12-29 10:47:43Z saulius 

The following automatic conversions were performed:

'_symmetry_cell_setting' value 'Monoclinic' changed to 'monoclinic'
according to /home/saulius/struct/CIF-dictionaries/cif_core.dic
dictionary named 'cif_core.dic' version 2.4.1 from 2010-06-29.

Automatic conversion script
Id: cif_fix_values 1715 2011-07-08 13:25:40Z adriana 
;
_cod_original_sg_symbol_H-M 'P 21'
_cod_database_code 2011225

loop_
_symmetry_equiv_pos_as_xyz
'x, y, z'
'-x, y+1/2, -z'

loop_
_atom_site_label
_atom_site_fract_x
_atom_site_fract_y
_atom_site_fract_z
_atom_site_U_iso_or_equiv
_atom_site_adp_type
_atom_site_calc_flag
_atom_site_refinement_flags
_atom_site_occupancy
_atom_site_disorder_assembly
_atom_site_disorder_group
_atom_site_type_symbol
O1 -.21451(17) .55406(8) .66832(10) .0593(3) Uani d . 1 . . O
O2 -.3845(2) .54561(11) .79746(15) .0908(5) Uani d . 1 . . O
O3 -.09466(16) .02786(8) .79924(15) .0776(5) Uani d . 1 . . O
O4 .0972(2) -.10255(9) .70074(10) .0794(5) Uani d . 1 . . O
O5 .6296(2) -.13339(10) .81373(15) .0829(5) Uani d . 1 . . O
O6 .51164(17) -.03240(10) .70121(10) .0673(4) Uani d . 1 . . O
C1 -.1905(2) .31773(11) .67054(15) .0535(4) Uani d . 1 . . C
H1A -.2631 .2756 .6291 .064 Uiso calc . 1 . . H
H1B -.1983 .3109 .7489 .064 Uiso calc . 1 . . H
C2 -.2544(2) .40533(12) .63256(16) .0587(4) Uani d . 1 . . C
H2A -.2489 .4124 .5539 .070 Uiso calc . 1 . . H
H2B -.3723 .4118 .6432 .070 Uiso calc . 1 . . H
C3 -.1461(2) .47068(11) .69874(14) .0505(4) Uani d . 1 . . C
H3A -.1508 .4614 .7780 .061 Uiso calc . 1 . . H
C4 .0410(2) .46894(10) .68189(14) .0483(3) Uani d . 1 . . C
C5 .10629(19) .37714(9) .70842(12) .0417(3) Uani d . 1 . . C
H5A .1051 .3703 .7885 .050 Uiso calc . 1 . . H
C6 .2918(2) .36398(10) .69473(15) .0515(4) Uani d . 1 . . C
H6A .2996 .3561 .6165 .062 Uiso calc . 1 . . H
H6B .3581 .4134 .7210 .062 Uiso calc . 1 . . H
C7 .3637(2) .28714(10) .76072(16) .0520(4) Uani d . 1 . . C
H7A .3716 .2996 .8395 .062 Uiso calc . 1 . . H
H7B .4787 .2773 .7458 .062 Uiso calc . 1 . . H
C8 .25957(18) .20516(9) .73558(12) .0402(3) Uani d . 1 . . C
C9 .06651(18) .22143(9) .71069(11) .0391(3) Uani d . 1 . . C
C10 -.00415(19) .30333(9) .65292(12) .0423(3) Uani d . 1 . . C
C11 -.04033(19) .16081(10) .73254(14) .0482(3) Uani d . 1 . . C
H11A -.1567 .1713 .7147 .058 Uiso calc . 1 . . H
C12 .0117(2) .07969(9) .78201(14) .0480(3) Uani d . 1 . . C
C13 .19797(18) .06521(9) .81609(11) .0377(3) Uani d . 1 . . C
C14 .30427(18) .14448(9) .83941(11) .0380(3) Uani d . 1 . . C
C15 .49523(19) .12273(10) .85929(14) .0466(3) Uani d . 1 . . C
H15A .5326 .1134 .7880 .056 Uiso calc . 1 . . H
H15B .5588 .1702 .8948 .056 Uiso calc . 1 . . H
C16 .5356(2) .04522(11) .93160(14) .0507(4) Uani d . 1 . . C
H16A .5059 .0563 1.0047 .061 Uiso calc . 1 . . H
H16B .6574 .0346 .9410 .061 Uiso calc . 1 . . H
C17 .4402(2) -.03397(10) .88293(12) .0443(3) Uani d . 1 . . C
C18 .25840(18) -.01318(9) .83012(10) .0380(3) Uani d . 1 . . C
C19 .1516(2) -.08985(9) .79642(12) .0438(3) Uani d . 1 . . C
C20 .1377(2) -.15324(10) .88818(14) .0510(4) Uani d . 1 . . C
C21 .3225(3) -.17453(12) .94023(18) .0651(5) Uani d . 1 . . C
H21A .3200 -.2107 1.0043 .078 Uiso calc . 1 . . H
H21B .3754 -.2060 .8863 .078 Uiso calc . 1 . . H
C22 .4321(2) -.09837(12) .97692(15) .0601(4) Uani d . 1 . . C
H22A .5470 -.1172 1.0054 .072 Uiso calc . 1 . . H
H22B .3874 -.0707 1.0374 .072 Uiso calc . 1 . . H
C23 .1392(3) .52821(12) .7689(2) .0713(5) Uani d . 1 . . C
H23A .2575 .5289 .7605 .086 Uiso calc R 1 . . H
H23B .1283 .5088 .8423 .086 Uiso calc R 1 . . H
H23C .0931 .5840 .7583 .086 Uiso calc R 1 . . H
C24 .0627(3) .49946(12) .56554(17) .0660(5) Uani d . 1 . . C
H24A -.0007 .4635 .5104 .079 Uiso calc R 1 . . H
H24B .1813 .4979 .5581 .079 Uiso calc R 1 . . H
H24C .0211 .5561 .5551 .079 Uiso calc R 1 . . H
C25 -.0049(3) .29330(12) .52662(14) .0621(4) Uani d . 1 . . C
H25A .1094 .2987 .5108 .074 Uiso calc R 1 . . H
H25B -.0756 .3361 .4872 .074 Uiso calc R 1 . . H
H25C -.0490 .2388 .5031 .074 Uiso calc R 1 . . H
C26 .3089(2) .16279(12) .63033(14) .0567(4) Uani d . 1 . . C
H26A .2570 .1081 .6208 .068 Uiso calc R 1 . . H
H26B .4307 .1571 .6388 .068 Uiso calc R 1 . . H
H26C .2697 .1969 .5662 .068 Uiso calc R 1 . . H
C27 .2557(2) .18357(10) .94685(13) .0495(4) Uani d . 1 . . C
H27A .1381 .2005 .9334 .059 Uiso calc R 1 . . H
H27B .3264 .2318 .9680 .059 Uiso calc R 1 . . H
H27C .2724 .1427 1.0057 .059 Uiso calc R 1 . . H
C28 .5381(2) -.07352(11) .79715(15) .0524(4) Uani d . 1 . . C
C29 .0445(3) -.23155(12) .8402(2) .0741(6) Uani d . 1 . . C
H29A .0470 -.2732 .8977 .089 Uiso calc R 1 . . H
H29B .0993 -.2534 .7812 .089 Uiso calc R 1 . . H
H29C -.0718 -.2176 .8114 .089 Uiso calc R 1 . . H
C30 .0427(3) -.11365(14) .97568(16) .0657(5) Uani d . 1 . . C
H30A -.0742 -.1040 .9436 .079 Uiso calc R 1 . . H
H30B .0955 -.0611 1.0002 .079 Uiso calc R 1 . . H
H30C .0471 -.1511 1.0381 .079 Uiso calc R 1 . . H
C31 -.3343(2) .58312(12) .72457(16) .0591(4) Uani d . 1 . . C
C32 -.3974(4) .66756(15) .6834(2) .0868(7) Uani d . 1 . . C
H32A -.4647 .6619 .6109 .104 Uiso calc R 1 . . H
H32B -.3019 .7038 .6788 .104 Uiso calc R 1 . . H
H32C -.4661 .6913 .7339 .104 Uiso calc R 1 . . H
C33 .6086(3) -.0621(2) .6175(2) .0969(9) Uani d . 1 . . C
H33A .7276 -.0634 .6482 .116 Uiso calc R 1 . . H
H33B .5911 -.0248 .5545 .116 Uiso calc R 1 . . H
H33C .5713 -.1177 .5943 .116 Uiso calc R 1 . . H

loop_
_atom_site_aniso_label
_atom_site_aniso_U_11
_atom_site_aniso_U_22
_atom_site_aniso_U_33
_atom_site_aniso_U_12
_atom_site_aniso_U_13
_atom_site_aniso_U_23
O1 .0627(7) .0506(7) .0693(7) .0175(5) .0252(6) .0143(5)
O2 .1008(12) .0907(11) .0935(10) .0298(10) .0541(9) .0193(9)
O3 .0403(7) .0520(7) .1358(13) -.0097(5) -.0004(7) .0288(8)
O4 .1217(13) .0654(8) .0466(6) -.0336(8) -.0010(7) -.0070(6)
O5 .0647(9) .0624(8) .1261(13) .0229(7) .0288(8) -.0061(8)
O6 .0606(8) .0871(9) .0575(7) .0111(7) .0200(6) -.0093(6)
C1 .0356(8) .0489(9) .0734(10) .0005(6) .0007(7) .0134(8)
C2 .0385(9) .0567(10) .0788(11) .0065(7) .0027(8) .0156(8)
C3 .0501(9) .0473(8) .0568(8) .0106(7) .0166(7) .0133(7)
C4 .0455(9) .0412(8) .0603(9) .0018(6) .0146(7) .0045(7)
C5 .0384(8) .0406(7) .0477(7) -.0011(6) .0118(6) .0042(6)
C6 .0386(8) .0435(8) .0757(11) -.0047(6) .0190(7) .0052(7)
C7 .0330(8) .0442(8) .0785(11) -.0047(6) .0076(7) .0048(7)
C8 .0351(7) .0389(7) .0473(7) -.0008(5) .0089(6) -.0005(5)
C9 .0333(7) .0414(7) .0419(7) -.0001(5) .0031(5) .0011(5)
C10 .0383(8) .0419(7) .0460(7) -.0009(6) .0040(6) .0059(6)
C11 .0316(7) .0447(8) .0657(9) -.0015(6) -.0004(6) .0069(7)
C12 .0360(8) .0399(7) .0665(9) -.0034(6) .0028(7) .0055(6)
C13 .0336(7) .0405(7) .0384(6) -.0003(5) .0035(5) -.0004(5)
C14 .0309(7) .0383(7) .0438(7) .0002(5) .0023(5) -.0040(5)
C15 .0303(7) .0455(8) .0615(8) -.0017(6) -.0006(6) -.0054(7)
C16 .0397(8) .0528(9) .0557(8) .0064(7) -.0050(6) -.0050(7)
C17 .0392(8) .0443(7) .0480(7) .0075(6) .0028(6) -.0001(6)
C18 .0383(7) .0409(7) .0344(6) .0016(6) .0047(5) -.0003(5)
C19 .0479(8) .0383(7) .0454(7) .0014(6) .0077(6) -.0032(6)
C20 .0545(9) .0414(8) .0570(9) .0005(7) .0090(7) .0062(6)
C21 .0598(11) .0513(10) .0831(12) .0098(8) .0077(9) .0216(9)
C22 .0523(10) .0626(10) .0615(10) .0092(8) -.0033(8) .0171(8)
C23 .0644(13) .0477(9) .1008(15) -.0004(8) .0102(11) -.0135(10)
C24 .0730(12) .0517(10) .0812(12) .0084(8) .0367(10) .0200(9)
C25 .0809(13) .0566(10) .0462(9) .0065(9) .0023(8) .0053(7)
C26 .0595(10) .0626(10) .0516(8) .0103(8) .0196(7) .0015(7)
C27 .0526(9) .0483(8) .0472(8) .0025(7) .0068(7) -.0065(6)
C28 .0400(8) .0497(9) .0684(10) .0034(7) .0110(7) -.0092(7)
C29 .0787(14) .0436(9) .1010(16) -.0081(9) .0174(12) .0052(9)
C30 .0632(12) .0778(13) .0594(10) -.0017(10) .0198(8) .0075(9)
C31 .0585(10) .0590(10) .0624(10) .0091(8) .0173(8) -.0012(8)
C32 .0933(17) .0647(13) .1067(17) .0278(12) .0289(14) .0013(12)
C33 .0716(14) .151(3) .0755(13) .0003(16) .0337(11) -.0333(15)

loop_
_atom_type_symbol
_atom_type_description
_atom_type_scat_dispersion_real
_atom_type_scat_dispersion_imag
_atom_type_scat_source
C C .0181 .0091 'International Tables Vol C Tables 4.2.6.8 and 6.1.1.4'
H H .0000 .0000 'International Tables Vol C Tables 4.2.6.8 and 6.1.1.4'
O O .0492 .0322 'International Tables Vol C Tables 4.2.6.8 and 6.1.1.4'

loop_
_geom_angle_atom_site_label_1
_geom_angle_atom_site_label_2
_geom_angle_atom_site_label_3
_geom_angle
C31 O1 C3 116.77(13)
C28 O6 C33 115.45(18)
C2 C1 C10 111.88(13)
C3 C2 C1 109.51(14)
O1 C3 C2 109.54(14)
O1 C3 C4 108.23(13)
C2 C3 C4 113.71(14)
C24 C4 C3 111.75(15)
C24 C4 C23 108.87(16)
C3 C4 C23 107.17(14)
C24 C4 C5 113.83(13)
C3 C4 C5 106.64(12)
C23 C4 C5 108.32(14)
C6 C5 C10 109.79(12)
C6 C5 C4 113.61(12)
C10 C5 C4 117.92(12)
C7 C6 C5 109.99(12)
C6 C7 C8 115.26(13)
C9 C8 C7 112.50(12)
C9 C8 C26 106.52(12)
C7 C8 C26 109.41(13)
C9 C8 C14 110.55(11)
C7 C8 C14 108.02(12)
C26 C8 C14 109.83(12)
C11 C9 C8 118.93(13)
C11 C9 C10 120.11(13)
C8 C9 C10 120.79(12)
C9 C10 C25 108.07(12)
C9 C10 C1 110.47(12)
C25 C10 C1 107.41(13)
C9 C10 C5 107.42(11)
C25 C10 C5 115.07(13)
C1 C10 C5 108.38(12)
C9 C11 C12 124.94(14)
O3 C12 C11 120.65(14)
O3 C12 C13 122.08(14)
C11 C12 C13 117.17(13)
C18 C13 C12 120.02(13)
C18 C13 C14 124.89(13)
C12 C13 C14 114.98(12)
C13 C14 C15 110.40(11)
C13 C14 C27 106.59(12)
C15 C14 C27 109.15(12)
C13 C14 C8 107.95(11)
C15 C14 C8 110.75(11)
C27 C14 C8 111.93(12)
C16 C15 C14 112.75(13)
C15 C16 C17 113.27(12)
C18 C17 C28 110.60(12)
C18 C17 C16 111.20(12)
C28 C17 C16 109.02(13)
C18 C17 C22 108.06(13)
C28 C17 C22 108.46(13)
C16 C17 C22 109.46(13)
C13 C18 C19 123.01(13)
C13 C18 C17 123.67(13)
C19 C18 C17 113.32(12)
O4 C19 C18 120.33(14)
O4 C19 C20 123.14(15)
C18 C19 C20 116.10(12)
C29 C20 C19 110.43(15)
C29 C20 C30 109.89(16)
C19 C20 C30 109.72(13)
C29 C20 C21 110.67(15)
C19 C20 C21 105.82(14)
C30 C20 C21 110.24(15)
C22 C21 C20 114.25(14)
C21 C22 C17 113.61(14)
O5 C28 O6 123.35(17)
O5 C28 C17 124.94(18)
O6 C28 C17 111.71(13)
O2 C31 O1 123.84(17)
O2 C31 C32 124.62(18)
O1 C31 C32 111.53(17)

loop_
_geom_bond_atom_site_label_1
_geom_bond_atom_site_label_2
_geom_bond_site_symmetry_2
_geom_bond_distance
_geom_bond_publ_flag
O1 C31 . 1.337(2) ?
O1 C3 . 1.4567(19) ?
O2 C31 . 1.187(2) ?
O3 C12 . 1.2202(19) ?
O4 C19 . 1.1918(19) ?
O5 C28 . 1.194(2) ?
O6 C28 . 1.324(2) ?
O6 C33 . 1.447(2) ?
C1 C2 . 1.527(2) ?
C1 C10 . 1.544(2) ?
C2 C3 . 1.498(3) ?
C3 C4 . 1.530(2) ?
C4 C24 . 1.529(2) ?
C4 C23 . 1.534(3) ?
C4 C5 . 1.564(2) ?
C5 C6 . 1.522(2) ?
C5 C10 . 1.553(2) ?
C6 C7 . 1.521(2) ?
C7 C8 . 1.547(2) ?
C8 C9 . 1.536(2) ?
C8 C26 . 1.549(2) ?
C8 C14 . 1.5828(19) ?
C9 C11 . 1.337(2) ?
C9 C10 . 1.5413(19) ?
C10 C25 . 1.542(2) ?
C11 C12 . 1.454(2) ?
C12 C13 . 1.489(2) ?
C13 C18 . 1.336(2) ?
C13 C14 . 1.5172(19) ?
C14 C15 . 1.536(2) ?
C14 C27 . 1.548(2) ?
C15 C16 . 1.517(2) ?
C16 C17 . 1.538(2) ?
C17 C18 . 1.520(2) ?
C17 C28 . 1.529(2) ?
C17 C22 . 1.542(2) ?
C18 C19 . 1.503(2) ?
C19 C20 . 1.519(2) ?
C20 C29 . 1.516(3) ?
C20 C30 . 1.531(3) ?
C20 C21 . 1.541(3) ?
C21 C22 . 1.515(3) ?
C31 C32 . 1.490(3) ?

loop_
_geom_hbond_atom_site_label_D
_geom_hbond_atom_site_label_H
_geom_hbond_atom_site_label_A
_geom_hbond_site_symmetry_A
_geom_hbond_distance_DH
_geom_hbond_distance_HA
_geom_hbond_distance_DA
_geom_hbond_angle_DHA
_geom_hbond_publ_flag
C15 H15A O6 . .97 2.54 3.139(2) 120 yes
C25 H25B O4 2_556 .96 2.46 3.204(2) 134 yes
C33 H33A O3 1_655 .96 2.58 3.290(3) 131 yes

loop_
_geom_torsion_atom_site_label_1
_geom_torsion_atom_site_label_2
_geom_torsion_atom_site_label_3
_geom_torsion_atom_site_label_4
_geom_torsion
C10 C1 C2 C3 -60.68(19)
C31 O1 C3 C2 87.89(18)
C31 O1 C3 C4 -147.63(16)
C1 C2 C3 O1 -175.88(13)
C1 C2 C3 C4 62.89(18)
O1 C3 C4 C24 -51.67(19)
C2 C3 C4 C24 70.28(18)
O1 C3 C4 C23 67.52(17)
C2 C3 C4 C23 -170.52(15)
O1 C3 C4 C5 -176.66(13)
C2 C3 C4 C5 -54.70(17)
C24 C4 C5 C6 55.8(2)
C3 C4 C5 C6 179.52(14)
C23 C4 C5 C6 -65.42(18)
C24 C4 C5 C10 -74.71(18)
C3 C4 C5 C10 48.99(17)
C23 C4 C5 C10 164.05(14)
C10 C5 C6 C7 -66.45(17)
C4 C5 C6 C7 159.09(13)
C5 C6 C7 C8 53.56(19)
C6 C7 C8 C9 -35.29(18)
C6 C7 C8 C26 82.89(17)
C6 C7 C8 C14 -157.58(13)
C7 C8 C9 C11 -152.60(15)
C26 C8 C9 C11 87.53(17)
C14 C8 C9 C11 -31.75(19)
C7 C8 C9 C10 32.20(18)
C26 C8 C9 C10 -87.66(16)
C14 C8 C9 C10 153.06(12)
C11 C9 C10 C25 -94.47(18)
C8 C9 C10 C25 80.66(16)
C11 C9 C10 C1 22.8(2)
C8 C9 C10 C1 -162.09(13)
C11 C9 C10 C5 140.80(15)
C8 C9 C10 C5 -44.06(16)
C2 C1 C10 C9 169.92(13)
C2 C1 C10 C25 -72.43(18)
C2 C1 C10 C5 52.47(18)
C6 C5 C10 C9 59.43(15)
C4 C5 C10 C9 -168.31(12)
C6 C5 C10 C25 -60.95(17)
C4 C5 C10 C25 71.31(17)
C6 C5 C10 C1 178.81(12)
C4 C5 C10 C1 -48.93(16)
C8 C9 C11 C12 1.9(3)
C10 C9 C11 C12 177.13(14)
C9 C11 C12 O3 179.93(19)
C9 C11 C12 C13 3.3(3)
O3 C12 C13 C18 23.6(3)
C11 C12 C13 C18 -159.91(14)
O3 C12 C13 C14 -152.73(17)
C11 C12 C13 C14 23.8(2)
C18 C13 C14 C15 11.01(18)
C12 C13 C14 C15 -172.91(13)
C18 C13 C14 C27 -107.40(15)
C12 C13 C14 C27 68.67(15)
C18 C13 C14 C8 132.20(13)
C12 C13 C14 C8 -51.73(15)
C9 C8 C14 C13 54.82(14)
C7 C8 C14 C13 178.30(12)
C26 C8 C14 C13 -62.44(15)
C9 C8 C14 C15 175.78(11)
C7 C8 C14 C15 -60.74(14)
C26 C8 C14 C15 58.52(15)
C9 C8 C14 C27 -62.17(15)
C7 C8 C14 C27 61.31(15)
C26 C8 C14 C27 -179.44(13)
C13 C14 C15 C16 -42.27(16)
C27 C14 C15 C16 74.58(15)
C8 C14 C15 C16 -161.77(12)
C14 C15 C16 C17 58.47(17)
C15 C16 C17 C18 -39.23(18)
C15 C16 C17 C28 82.97(16)
C15 C16 C17 C22 -158.55(14)
C12 C13 C18 C19 9.7(2)
C14 C13 C18 C19 -174.43(12)
C12 C13 C18 C17 -169.41(13)
C14 C13 C18 C17 6.5(2)
C28 C17 C18 C13 -113.58(15)
C16 C17 C18 C13 7.69(19)
C22 C17 C18 C13 127.85(15)
C28 C17 C18 C19 67.25(16)
C16 C17 C18 C19 -171.47(12)
C22 C17 C18 C19 -51.32(16)
C13 C18 C19 O4 64.7(2)
C17 C18 C19 O4 -116.15(19)
C13 C18 C19 C20 -122.63(15)
C17 C18 C19 C20 56.54(17)
O4 C19 C20 C29 -.9(3)
C18 C19 C20 C29 -173.34(15)
O4 C19 C20 C30 -122.2(2)
C18 C19 C20 C30 65.38(18)
O4 C19 C20 C21 118.9(2)
C18 C19 C20 C21 -53.54(18)
C29 C20 C21 C22 172.50(17)
C19 C20 C21 C22 52.9(2)
C30 C20 C21 C22 -65.7(2)
C20 C21 C22 C17 -56.0(2)
C18 C17 C22 C21 51.92(18)
C28 C17 C22 C21 -68.01(18)
C16 C17 C22 C21 173.16(14)
C33 O6 C28 O5 -3.1(3)
C33 O6 C28 C17 175.98(17)
C18 C17 C28 O5 -136.23(18)
C16 C17 C28 O5 101.21(19)
C22 C17 C28 O5 -17.9(2)
C18 C17 C28 O6 44.73(18)
C16 C17 C28 O6 -77.83(16)
C22 C17 C28 O6 163.06(14)
C3 O1 C31 O2 1.1(3)
C3 O1 C31 C32 -178.25(19)

loop_
_cod_related_entry_id
_cod_related_entry_database
_cod_related_entry_code
1 ChemSpider 21182425
